data_7046163
loop_
_publ_author_name
'Gu, Jin-Zhong'
'Cai, Yan'
'Qian, Zi-Yue'
'Wen, Min'
'Shi, Zi-Fa'
'Lv, Dong-Yu'
'Kirillov, Alexander M.'

_publ_section_title
;
 A new series of Co, Ni, Zn, and Cd metal-organic architectures driven by
 an unsymmetrical biphenyl-tricarboxylic acid: hydrothermal assembly,
 structural features and properties.
;
_journal_issue 22
_journal_name_full 'Dalton transactions (Cambridge, England : 2003)'
_journal_page_first 7431
_journal_page_last 7444
_journal_paper_doi 10.1039/c8dt01299g
_journal_volume 47
_journal_year 2018
_chemical_formula_sum 'C55 H40 N7 Ni3 O20'
_chemical_formula_weight 1295.07
_space_group_crystal_system triclinic
_space_group_IT_number 2
_space_group_name_Hall '-P 1'
_space_group_name_H-M_alt 'P -1'
_symmetry_space_group_name_Hall '-P 1'
_symmetry_space_group_name_H-M 'P -1'
_atom_sites_solution_hydrogens mixed
_audit_creation_method SHELXL-2014/7
_audit_update_record
;
2017-12-06 deposited with the CCDC.
2018-04-30 downloaded from the CCDC.
;
_cell_angle_alpha 113.460(8)
_cell_angle_beta 104.921(6)
_cell_angle_gamma 96.805(6)
_cell_formula_units_Z 2
_cell_length_a 13.4144(9)
_cell_length_b 16.2982(14)
_cell_length_c 17.8894(13)
_cell_measurement_reflns_used 22407
_cell_measurement_temperature 293(2)
_cell_measurement_theta_max 25.050
_cell_measurement_theta_min 3.242
_cell_volume 3357.4(5)
_computing_cell_refinement 'Bruker SAINT'
_computing_data_collection 'Bruker APEX2'
_computing_data_reduction 'Bruker SAINT'
_computing_molecular_graphics 'Bruker SHELXTL'
_computing_publication_material 'Bruker SHELXTL'
_computing_structure_refinement 'SHELXL-2014/7 (Sheldrick, 2014)'
_computing_structure_solution 'SHELXL-2014/7 (Sheldrick, 2014)'
_diffrn_ambient_temperature 293(2)
_diffrn_measured_fraction_theta_full 0.998
_diffrn_measured_fraction_theta_max 0.998
_diffrn_measurement_device_type 'Bruker APE-II CCD'
_diffrn_measurement_method '\f and \w scans'
_diffrn_radiation_type MoK\a
_diffrn_radiation_wavelength 0.71073
_diffrn_reflns_av_R_equivalents 0.0980
_diffrn_reflns_av_unetI/netI 0.2136
_diffrn_reflns_Laue_measured_fraction_full 0.998
_diffrn_reflns_Laue_measured_fraction_max 0.998
_diffrn_reflns_limit_h_max 13
_diffrn_reflns_limit_h_min -15
_diffrn_reflns_limit_k_max 18
_diffrn_reflns_limit_k_min -19
_diffrn_reflns_limit_l_max 21
_diffrn_reflns_limit_l_min -12
_diffrn_reflns_number 22407
_diffrn_reflns_point_group_measured_fraction_full 0.998
_diffrn_reflns_point_group_measured_fraction_max 0.998
_diffrn_reflns_theta_full 25.050
_diffrn_reflns_theta_max 25.050
_diffrn_reflns_theta_min 3.242
_diffrn_source 'fine-focus sealed tube'
_exptl_absorpt_coefficient_mu 0.903
_exptl_absorpt_correction_T_max 0.869
_exptl_absorpt_correction_T_min 0.819
_exptl_absorpt_correction_type multi-scan
_exptl_absorpt_process_details SADABS
_exptl_crystal_colour green
_exptl_crystal_density_diffrn 1.281
_exptl_crystal_description block
_exptl_crystal_F_000 1326
_exptl_crystal_size_max 0.230
_exptl_crystal_size_mid 0.180
_exptl_crystal_size_min 0.160
_exptl_transmission_factor_max 0.865
_exptl_transmission_factor_min 0.823
_platon_squeeze_details
;
;
_refine_diff_density_max 0.876
_refine_diff_density_min -0.441
_refine_diff_density_rms 0.106
_refine_ls_extinction_method none
_refine_ls_goodness_of_fit_ref 0.895
_refine_ls_hydrogen_treatment constr
_refine_ls_matrix_type full
_refine_ls_number_parameters 766
_refine_ls_number_reflns 11909
_refine_ls_number_restraints 18
_refine_ls_restrained_S_all 0.900
_refine_ls_R_factor_all 0.1455
_refine_ls_R_factor_gt 0.0764
_refine_ls_shift/su_max 0.001
_refine_ls_shift/su_mean 0.000
_refine_ls_structure_factor_coef Fsqd
_refine_ls_weighting_details 'w=1/[\s^2^(Fo^2^)+(0.0569P)^2^] where P=(Fo^2^+2Fc^2^)/3'
_refine_ls_weighting_scheme calc
_refine_ls_wR_factor_gt 0.1659
_refine_ls_wR_factor_ref 0.2026
_reflns_Friedel_coverage 0.000
_reflns_number_gt 5372
_reflns_number_total 11909
_reflns_threshold_expression 'I > 2\s(I)'
_cod_data_source_file c8dt01299g2.cif
_cod_data_source_block 317-15Ni
_cod_depositor_comments 'Adding full bibliography for 7046153--7046164.cif.'
_cod_database_code 7046163
_shelx_shelxl_version_number 2014/7
_shelx_space_group_comment
;
The symmetry employed for this shelxl refinement is uniquely defined
by the following loop, which should always be used as a source of
symmetry information in preference to the above space-group names.
They are only intended as comments.
;
_shelx_estimated_absorpt_t_min 0.819
_shelx_estimated_absorpt_t_max 0.869

loop_
_space_group_symop_operation_xyz
'x, y, z'
'-x, -y, -z'

loop_
_atom_site_label
_atom_site_type_symbol
_atom_site_fract_x
_atom_site_fract_y
_atom_site_fract_z
_atom_site_U_iso_or_equiv
_atom_site_adp_type
_atom_site_occupancy
_atom_site_site_symmetry_order
_atom_site_calc_flag
_atom_site_refinement_flags_posn
_atom_site_refinement_flags_adp
Ni1 Ni 0.41022(7) 0.76422(5) 0.29674(5) 0.0254(3) Uani 1 1 d . .
Ni2 Ni 0.61827(7) 0.76728(6) 0.23822(5) 0.0275(3) Uani 1 1 d . .
Ni3 Ni 1.16683(7) 0.78735(6) 0.69436(6) 0.0299(3) Uani 1 1 d . .
N1 N 0.3557(7) 1.0374(5) -0.0329(5) 0.062(2) Uani 1 1 d . .
N2 N 0.8721(6) 0.6227(7) 0.4586(5) 0.070(3) Uani 1 1 d . .
N3 N 0.7536(4) 0.8487(4) 0.3444(4) 0.0347(16) Uani 1 1 d . .
N4 N 1.0799(4) 0.8875(4) 0.7081(4) 0.0341(16) Uani 1 1 d . .
N5 N 0.7179(4) 1.1721(4) 0.7025(3) 0.0303(16) Uani 1 1 d . .
N6 N 1.0515(5) 0.6959(4) 0.7040(4) 0.0361(16) Uani 1 1 d . .
N7 N 0.6792(5) 0.3492(4) 0.7003(4) 0.0368(16) Uani 1 1 d . .
O1 O 0.5977(4) 0.9603(3) 0.2425(3) 0.0414(14) Uani 1 1 d . .
O2 O 0.5241(3) 0.8624(3) 0.2813(3) 0.0247(11) Uani 1 1 d . .
O3 O 0.3923(4) 1.2222(4) 0.5388(3) 0.0624(19) Uani 1 1 d . .
O4 O 0.5274(3) 1.1611(3) 0.5706(3) 0.0265(11) Uani 1 1 d . .
O5 O 0.2387(4) 0.8529(3) -0.1734(3) 0.0362(13) Uani 1 1 d . .
O6 O 0.3514(7) 0.7695(5) -0.1525(4) 0.122(4) Uani 1 1 d . .
O7 O 0.3127(10) 1.0960(7) -0.0164(6) 0.172(5) Uani 1 1 d . .
O8 O 0.4002(5) 1.0245(5) -0.0832(4) 0.079(2) Uani 1 1 d . .
O9 O 0.6922(3) 0.6618(3) 0.2001(3) 0.0291(12) Uani 1 1 d . .
O10 O 0.5769(4) 0.5503(3) 0.2004(3) 0.0468(16) Uani 1 1 d . .
O11 O 0.5044(3) 0.3133(3) -0.1253(3) 0.0299(12) Uani 1 1 d . .
O12 O 0.6478(3) 0.2982(3) -0.1662(3) 0.0276(12) Uani 1 1 d . .
O13 O 1.1724(5) 0.7989(4) 0.5091(3) 0.0609(18) Uani 1 1 d . .
O14 O 1.0847(4) 0.7200(3) 0.5594(3) 0.0366(13) Uani 1 1 d . .
O15 O 0.8390(5) 0.6892(6) 0.4942(4) 0.104(3) Uani 1 1 d . .
O16 O 0.8695(8) 0.5513(6) 0.4669(6) 0.126(4) Uani 1 1 d . .
O17 O 0.6814(4) 0.8238(3) 0.1696(3) 0.0453(15) Uani 1 1 d . .
H1W H 0.6454 0.7962 0.1182 0.054 Uiso 1 1 d R U
H2W H 0.6545 0.8679 0.1932 0.054 Uiso 1 1 d R U
O18 O 0.5430(3) 0.7082(3) 0.2999(3) 0.0314(12) Uani 1 1 d . .
H3W H 0.5537 0.6576 0.2679 0.038 Uiso 1 1 d R U
H4W H 0.5647 0.7321 0.3548 0.038 Uiso 1 1 d R U
O19 O 1.2849(4) 0.8579(3) 0.6734(3) 0.0459(15) Uani 1 1 d . .
H5W H 1.2484 0.8388 0.6206 0.055 Uiso 1 1 d R U
H6W H 1.3208 0.9138 0.6992 0.055 Uiso 1 1 d R U
O20 O 1.2550(4) 0.6861(3) 0.6783(3) 0.0494(15) Uani 1 1 d . .
H7W H 1.3045 0.7018 0.7232 0.059 Uiso 1 1 d R U
H8W H 1.2063 0.6959 0.6442 0.059 Uiso 1 1 d R U
C1 C 0.5325(5) 0.9378(5) 0.2722(4) 0.0255(17) Uani 1 1 d . .
C2 C 0.4672(5) 1.0020(4) 0.3017(4) 0.0279(18) Uani 1 1 d . .
C3 C 0.4839(6) 1.0494(4) 0.3911(4) 0.0338(19) Uani 1 1 d . .
H3 H 0.5279 1.0329 0.4294 0.041 Uiso 1 1 calc R U
C4 C 0.4349(6) 1.1211(4) 0.4226(4) 0.034(2) Uani 1 1 d . .
C5 C 0.4522(6) 1.1709(5) 0.5187(4) 0.0322(19) Uani 1 1 d . .
C6 C 0.3669(6) 1.1420(4) 0.3642(4) 0.0340(19) Uani 1 1 d . .
H6 H 0.3338 1.1894 0.3844 0.041 Uiso 1 1 calc R U
C7 C 0.3473(6) 1.0948(5) 0.2779(4) 0.037(2) Uani 1 1 d . .
H7 H 0.2996 1.1093 0.2399 0.045 Uiso 1 1 calc R U
C8 C 0.3977(5) 1.0248(5) 0.2449(4) 0.0319(19) Uani 1 1 d . .
C9 C 0.3771(5) 0.9780(5) 0.1504(4) 0.0322(18) Uani 1 1 d . .
C10 C 0.3735(6) 1.0277(6) 0.1023(5) 0.048(2) Uani 1 1 d . .
H10 H 0.3823 1.0914 0.1286 0.058 Uiso 1 1 calc R U
C11 C 0.3562(6) 0.9800(6) 0.0135(5) 0.044(2) Uani 1 1 d . .
C12 C 0.3399(6) 0.8875(6) -0.0300(5) 0.045(2) Uani 1 1 d . .
C13 C 0.3093(7) 0.8328(6) -0.1259(5) 0.059(3) Uani 1 1 d . .
C14 C 0.3463(6) 0.8399(5) 0.0186(5) 0.048(2) Uani 1 1 d . .
H14 H 0.3391 0.7765 -0.0083 0.058 Uiso 1 1 calc R U
C15 C 0.3631(6) 0.8833(5) 0.1066(5) 0.047(2) Uani 1 1 d . .
H15 H 0.3651 0.8482 0.1369 0.057 Uiso 1 1 calc R U
C16 C 0.6524(6) 0.5789(5) 0.1799(4) 0.036(2) Uani 1 1 d . .
C17 C 0.6970(5) 0.5085(4) 0.1225(4) 0.0298(18) Uani 1 1 d . .
C18 C 0.6351(5) 0.4476(4) 0.0402(4) 0.0320(19) Uani 1 1 d . .
H18 H 0.5624 0.4439 0.0239 0.038 Uiso 1 1 calc R U
C19 C 0.6737(5) 0.3912(4) -0.0201(4) 0.0266(18) Uani 1 1 d . .
C20 C 0.6028(5) 0.3290(4) -0.1120(4) 0.0203(15) Uani 1 1 d . .
C21 C 0.7797(5) 0.3934(5) 0.0051(5) 0.038(2) Uani 1 1 d . .
H21 H 0.8076 0.3557 -0.0346 0.045 Uiso 1 1 calc R U
C22 C 0.8461(5) 0.4514(5) 0.0892(4) 0.038(2) Uani 1 1 d . .
H22 H 0.9177 0.4511 0.1056 0.046 Uiso 1 1 calc R U
C23 C 0.8067(5) 0.5100(5) 0.1491(4) 0.035(2) Uani 1 1 d . .
C24 C 0.8778(5) 0.5715(5) 0.2401(4) 0.0323(19) Uani 1 1 d . .
C25 C 0.8495(6) 0.5724(5) 0.3088(4) 0.039(2) Uani 1 1 d . .
H25 H 0.7844 0.5360 0.2994 0.047 Uiso 1 1 calc R U
C26 C 0.9171(6) 0.6265(5) 0.3904(5) 0.039(2) Uani 1 1 d . .
C27 C 1.0174(5) 0.6826(4) 0.4104(4) 0.034(2) Uani 1 1 d . .
C28 C 1.0970(6) 0.7409(5) 0.5010(5) 0.0325(19) Uani 1 1 d . .
C29 C 1.0453(6) 0.6804(5) 0.3399(5) 0.041(2) Uani 1 1 d . .
H29 H 1.1112 0.7154 0.3490 0.049 Uiso 1 1 calc R U
C30 C 0.9760(6) 0.6266(5) 0.2564(5) 0.044(2) Uani 1 1 d . .
H30 H 0.9954 0.6272 0.2103 0.053 Uiso 1 1 calc R U
C31 C 0.7667(6) 0.9390(5) 0.3915(6) 0.081(4) Uani 1 1 d . .
H31 H 0.7078 0.9632 0.3823 0.097 Uiso 1 1 calc R U
C32 C 0.8592(6) 0.9979(5) 0.4515(6) 0.066(3) Uani 1 1 d . .
H32 H 0.8609 1.0596 0.4825 0.080 Uiso 1 1 calc R U
C33 C 0.9479(5) 0.9697(4) 0.4674(4) 0.0296(18) Uani 1 1 d . U
C34 C 0.9381(7) 0.8784(5) 0.4189(6) 0.083(4) Uani 1 1 d . U
H34 H 0.9972 0.8544 0.4274 0.099 Uiso 1 1 calc R U
C35 C 0.8408(7) 0.8196(5) 0.3565(6) 0.073(3) Uani 1 1 d . U
H35 H 0.8380 0.7582 0.3227 0.087 Uiso 1 1 calc R U
C36 C 1.1139(6) 0.9780(4) 0.7562(5) 0.040(2) Uani 1 1 d . .
H36 H 1.1852 1.0011 0.7910 0.048 Uiso 1 1 calc R U
C37 C 1.0531(6) 1.0410(5) 0.7593(5) 0.042(2) Uani 1 1 d . .
H37 H 1.0828 1.1037 0.7953 0.051 Uiso 1 1 calc R U
C38 C 0.9473(5) 1.0090(5) 0.7079(5) 0.0332(19) Uani 1 1 d . .
C39 C 0.9093(6) 0.9138(5) 0.6553(6) 0.056(3) Uani 1 1 d . .
H39 H 0.8385 0.8887 0.6197 0.067 Uiso 1 1 calc R U
C40 C 0.9779(6) 0.8583(5) 0.6571(6) 0.055(3) Uani 1 1 d . .
H40 H 0.9516 0.7955 0.6200 0.066 Uiso 1 1 calc R U
C41 C 0.8751(5) 1.0713(5) 0.7065(5) 0.0338(19) Uani 1 1 d . .
C42 C 0.8837(6) 1.1514(5) 0.7761(5) 0.049(2) Uani 1 1 d . .
H42 H 0.9427 1.1741 0.8261 0.059 Uiso 1 1 calc R U
C43 C 0.8059(6) 1.1984(5) 0.7726(5) 0.053(3) Uani 1 1 d . .
H43 H 0.8139 1.2520 0.8217 0.063 Uiso 1 1 calc R U
C44 C 0.7134(6) 1.0988(5) 0.6337(5) 0.046(2) Uani 1 1 d . .
H44 H 0.6568 1.0811 0.5832 0.055 Uiso 1 1 calc R U
C45 C 0.7880(6) 1.0452(5) 0.6312(5) 0.045(2) Uani 1 1 d . .
H45 H 0.7800 0.9934 0.5805 0.054 Uiso 1 1 calc R U
C46 C 1.0095(8) 0.7184(6) 0.7634(6) 0.079(4) Uani 1 1 d . .
H46 H 1.0315 0.7793 0.8061 0.094 Uiso 1 1 calc R U
C47 C 0.9324(8) 0.6569(6) 0.7677(6) 0.080(4) Uani 1 1 d . .
H47 H 0.9056 0.6764 0.8133 0.096 Uiso 1 1 calc R U
C48 C 0.8952(6) 0.5649(5) 0.7027(5) 0.042(2) Uani 1 1 d . .
C49 C 0.9442(6) 0.5431(5) 0.6394(5) 0.042(2) Uani 1 1 d . .
H49 H 0.9252 0.4831 0.5955 0.051 Uiso 1 1 calc R U
C50 C 1.0200(6) 0.6092(5) 0.6412(5) 0.044(2) Uani 1 1 d . .
H50 H 1.0502 0.5931 0.5976 0.053 Uiso 1 1 calc R U
C51 C 0.8158(6) 0.4943(5) 0.7023(5) 0.044(2) Uani 1 1 d . .
C52 C 0.8084(7) 0.4941(6) 0.7765(6) 0.067(3) Uani 1 1 d . .
H52 H 0.8504 0.5431 0.8292 0.081 Uiso 1 1 calc R U
C53 C 0.7394(7) 0.4223(5) 0.7760(6) 0.067(3) Uani 1 1 d . .
H53 H 0.7348 0.4249 0.8278 0.081 Uiso 1 1 calc R U
C54 C 0.6860(6) 0.3499(5) 0.6287(5) 0.046(2) Uani 1 1 d . .
H54 H 0.6443 0.2999 0.5766 0.055 Uiso 1 1 calc R U
C55 C 0.7513(6) 0.4200(6) 0.6254(6) 0.054(2) Uani 1 1 d . .
H55 H 0.7517 0.4173 0.5725 0.065 Uiso 1 1 calc R U

loop_
_atom_site_aniso_label
_atom_site_aniso_U_11
_atom_site_aniso_U_22
_atom_site_aniso_U_33
_atom_site_aniso_U_23
_atom_site_aniso_U_13
_atom_site_aniso_U_12
Ni1 0.0237(5) 0.0273(5) 0.0162(5) 0.0026(4) 0.0058(4) 0.0030(4)
Ni2 0.0212(5) 0.0275(5) 0.0196(5) -0.0001(4) 0.0042(4) 0.0008(4)
Ni3 0.0300(6) 0.0301(5) 0.0203(5) 0.0072(4) 0.0034(4) 0.0008(4)
N1 0.076(6) 0.064(6) 0.047(5) 0.023(4) 0.021(5) 0.031(5)
N2 0.056(5) 0.080(7) 0.035(5) 0.009(5) -0.005(4) -0.007(5)
N3 0.030(4) 0.032(3) 0.031(4) 0.003(3) 0.009(3) 0.008(3)
N4 0.030(4) 0.032(3) 0.027(4) 0.006(3) 0.003(3) 0.003(3)
N5 0.017(3) 0.039(3) 0.022(3) 0.000(3) 0.009(3) 0.005(3)
N6 0.045(4) 0.033(4) 0.028(4) 0.010(3) 0.015(3) 0.009(3)
N7 0.043(4) 0.036(4) 0.029(4) 0.013(3) 0.014(3) 0.002(3)
O1 0.052(3) 0.032(3) 0.046(3) 0.015(2) 0.031(3) 0.007(2)
O2 0.025(3) 0.028(3) 0.016(2) 0.006(2) 0.007(2) 0.003(2)
O3 0.074(4) 0.093(4) 0.019(3) 0.014(3) 0.015(3) 0.059(4)
O4 0.034(3) 0.028(3) 0.012(2) 0.004(2) 0.006(2) 0.012(2)
O5 0.047(3) 0.036(3) 0.019(3) 0.011(2) 0.003(2) 0.008(2)
O6 0.168(8) 0.155(7) 0.029(4) 0.021(4) 0.009(4) 0.120(6)
O7 0.315(14) 0.214(10) 0.173(10) 0.167(9) 0.179(10) 0.202(11)
O8 0.066(5) 0.106(6) 0.054(5) 0.031(4) 0.022(4) -0.004(4)
O9 0.025(3) 0.025(3) 0.026(3) 0.002(2) 0.006(2) 0.006(2)
O10 0.054(4) 0.031(3) 0.051(4) 0.004(3) 0.037(3) 0.006(3)
O11 0.026(3) 0.039(3) 0.013(2) 0.002(2) 0.004(2) 0.006(2)
O12 0.026(3) 0.027(3) 0.015(2) -0.001(2) 0.004(2) 0.000(2)
O13 0.062(4) 0.056(4) 0.032(3) 0.012(3) -0.005(3) -0.026(3)
O14 0.032(3) 0.040(3) 0.019(3) 0.006(2) -0.001(2) -0.009(2)
O15 0.069(5) 0.145(7) 0.052(5) 0.000(5) 0.022(4) 0.025(5)
O16 0.166(9) 0.104(7) 0.083(7) 0.037(6) 0.031(6) -0.013(6)
O17 0.046(3) 0.048(3) 0.039(3) 0.012(3) 0.025(3) 0.006(3)
O18 0.036(3) 0.029(3) 0.019(3) 0.000(2) 0.011(2) 0.005(2)
O19 0.040(3) 0.042(3) 0.030(3) 0.005(2) 0.000(2) -0.015(2)
O20 0.046(3) 0.061(3) 0.034(3) 0.020(3) -0.001(3) 0.022(3)
C1 0.032(4) 0.031(4) 0.009(3) 0.006(3) 0.006(3) 0.006(3)
C2 0.039(4) 0.028(4) 0.006(3) 0.002(3) 0.004(3) 0.001(3)
C3 0.049(5) 0.036(4) 0.022(4) 0.016(3) 0.016(4) 0.010(4)
C4 0.042(5) 0.027(4) 0.019(4) -0.003(3) 0.008(3) 0.010(3)
C5 0.047(5) 0.031(4) 0.015(4) 0.003(3) 0.016(4) 0.009(4)
C6 0.041(5) 0.034(4) 0.026(4) 0.012(3) 0.009(4) 0.015(4)
C7 0.055(5) 0.046(5) 0.020(4) 0.017(3) 0.016(4) 0.026(4)
C8 0.029(4) 0.039(4) 0.015(4) 0.002(3) 0.003(3) 0.012(3)
C9 0.028(4) 0.047(5) 0.021(4) 0.016(4) 0.006(3) 0.008(3)
C10 0.052(6) 0.054(5) 0.044(5) 0.031(4) 0.008(4) 0.021(4)
C11 0.050(5) 0.065(6) 0.020(4) 0.022(4) 0.011(4) 0.017(4)
C12 0.055(6) 0.054(5) 0.019(4) 0.009(4) 0.010(4) 0.022(4)
C13 0.069(7) 0.067(6) 0.023(5) 0.000(4) 0.008(5) 0.038(5)
C14 0.062(6) 0.042(5) 0.034(5) 0.013(4) 0.009(4) 0.018(4)
C15 0.061(6) 0.040(5) 0.031(5) 0.016(4) 0.001(4) 0.007(4)
C16 0.029(5) 0.040(5) 0.019(4) 0.003(3) -0.004(3) 0.006(4)
C17 0.029(4) 0.032(4) 0.015(4) -0.004(3) 0.009(3) 0.007(3)
C18 0.030(4) 0.033(4) 0.026(4) 0.005(3) 0.012(3) 0.007(3)
C19 0.020(4) 0.028(4) 0.023(4) 0.003(3) 0.007(3) 0.005(3)
C20 0.021(4) 0.022(4) 0.019(4) 0.008(3) 0.010(3) 0.006(3)
C21 0.032(4) 0.041(4) 0.030(4) 0.000(3) 0.015(4) 0.019(3)
C22 0.022(4) 0.050(5) 0.024(4) 0.000(4) 0.003(3) 0.013(3)
C23 0.022(4) 0.039(4) 0.020(4) 0.000(3) -0.007(3) 0.005(3)
C24 0.020(4) 0.036(4) 0.023(4) 0.000(3) 0.003(3) 0.004(3)
C25 0.027(4) 0.050(5) 0.015(4) 0.003(3) -0.002(3) -0.009(4)
C26 0.042(5) 0.037(4) 0.019(4) 0.001(3) 0.003(4) -0.002(4)
C27 0.033(4) 0.030(4) 0.020(4) 0.001(3) -0.003(3) -0.001(3)
C28 0.039(5) 0.027(4) 0.023(4) 0.003(3) 0.009(4) 0.011(4)
C29 0.040(5) 0.032(4) 0.027(4) 0.000(3) -0.002(4) 0.002(3)
C30 0.043(5) 0.054(5) 0.022(4) 0.003(4) 0.008(4) 0.022(4)
C31 0.035(5) 0.043(5) 0.089(8) -0.022(5) -0.015(5) 0.016(4)
C32 0.041(5) 0.026(4) 0.071(7) -0.010(4) -0.025(5) 0.007(4)
C33 0.033(4) 0.020(3) 0.026(4) 0.005(3) 0.004(3) 0.004(3)
C34 0.050(5) 0.036(4) 0.100(7) 0.002(4) -0.030(5) 0.017(4)
C35 0.049(5) 0.037(4) 0.074(6) -0.003(4) -0.027(4) 0.012(4)
C36 0.040(5) 0.029(4) 0.029(5) 0.005(4) -0.006(4) -0.003(4)
C37 0.030(5) 0.038(4) 0.050(5) 0.017(4) 0.003(4) 0.010(4)
C38 0.024(4) 0.039(4) 0.035(5) 0.015(4) 0.010(3) 0.009(3)
C39 0.025(5) 0.040(5) 0.068(7) 0.009(4) -0.004(4) -0.012(4)
C40 0.026(5) 0.039(5) 0.073(7) 0.012(4) -0.006(4) 0.013(4)
C41 0.020(4) 0.046(4) 0.036(5) 0.019(4) 0.009(3) 0.009(3)
C42 0.036(5) 0.058(5) 0.027(5) -0.001(4) -0.001(4) 0.020(4)
C43 0.041(5) 0.056(5) 0.030(5) -0.004(4) 0.002(4) 0.010(4)
C44 0.039(5) 0.042(5) 0.026(5) -0.005(4) -0.002(4) 0.003(4)
C45 0.038(5) 0.050(5) 0.036(5) 0.006(4) 0.012(4) 0.020(4)
C46 0.117(9) 0.049(6) 0.044(6) -0.006(5) 0.045(6) -0.021(6)
C47 0.111(9) 0.057(6) 0.061(7) 0.002(5) 0.063(6) -0.011(6)
C48 0.045(5) 0.027(4) 0.062(6) 0.020(4) 0.030(4) 0.007(4)
C49 0.046(5) 0.029(4) 0.050(5) 0.017(4) 0.019(4) -0.001(4)
C50 0.046(5) 0.034(4) 0.052(6) 0.012(4) 0.027(4) 0.011(4)
C51 0.041(5) 0.044(5) 0.042(5) 0.013(4) 0.021(4) 0.002(4)
C52 0.078(7) 0.039(5) 0.055(7) -0.003(5) 0.028(5) -0.018(5)
C53 0.074(7) 0.045(5) 0.056(6) 0.007(5) 0.017(5) -0.011(5)
C54 0.040(5) 0.040(5) 0.038(5) 0.013(4) -0.001(4) -0.013(4)
C55 0.040(5) 0.068(6) 0.050(6) 0.030(5) 0.007(4) 0.003(4)

loop_
_atom_type_symbol
_atom_type_description
_atom_type_scat_dispersion_real
_atom_type_scat_dispersion_imag
_atom_type_scat_source
C C 0.0033 0.0016 'International Tables Vol C Tables 4.2.6.8 and 6.1.1.4'
H H 0.0000 0.0000 'International Tables Vol C Tables 4.2.6.8 and 6.1.1.4'
N N 0.0061 0.0033 'International Tables Vol C Tables 4.2.6.8 and 6.1.1.4'
O O 0.0106 0.0060 'International Tables Vol C Tables 4.2.6.8 and 6.1.1.4'
Ni Ni 0.3393 1.1124 'International Tables Vol C Tables 4.2.6.8 and 6.1.1.4'

loop_
_geom_angle_atom_site_label_1
_geom_angle_atom_site_label_2
_geom_angle_atom_site_label_3
_geom_angle
_geom_angle_site_symmetry_1
_geom_angle_site_symmetry_3
O12 Ni1 O4 174.88(19) 2_665 2_676
O12 Ni1 O18 92.77(17) 2_665 .
O4 Ni1 O18 88.90(17) 2_676 .
O12 Ni1 N7 90.4(2) 2_665 2_666
O4 Ni1 N7 94.4(2) 2_676 2_666
O18 Ni1 N7 91.7(2) . 2_666
O12 Ni1 N5 88.9(2) 2_665 2_676
O4 Ni1 N5 89.19(19) 2_676 2_676
O18 Ni1 N5 176.89(18) . 2_676
N7 Ni1 N5 90.9(2) 2_666 2_676
O12 Ni1 O2 84.92(17) 2_665 .
O4 Ni1 O2 90.74(17) 2_676 .
O18 Ni1 O2 77.14(17) . .
N7 Ni1 O2 167.66(19) 2_666 .
N5 Ni1 O2 100.4(2) 2_676 .
O11 Ni2 O9 85.77(17) 2_665 .
O11 Ni2 N3 173.5(2) 2_665 .
O9 Ni2 N3 90.9(2) . .
O11 Ni2 O17 87.19(19) 2_665 .
O9 Ni2 O17 89.6(2) . .
N3 Ni2 O17 87.2(2) . .
O11 Ni2 O18 88.72(18) 2_665 .
O9 Ni2 O18 92.08(19) . .
N3 Ni2 O18 97.0(2) . .
O17 Ni2 O18 175.46(19) . .
O11 Ni2 O2 91.15(16) 2_665 .
O9 Ni2 O2 170.74(19) . .
N3 Ni2 O2 92.96(19) . .
O17 Ni2 O2 98.98(19) . .
O18 Ni2 O2 79.11(18) . .
O19 Ni3 O5 93.5(2) . 1_656
O19 Ni3 N4 93.9(2) . .
O5 Ni3 N4 87.7(2) 1_656 .
O19 Ni3 N6 171.0(2) . .
O5 Ni3 N6 91.1(2) 1_656 .
N4 Ni3 N6 94.0(2) . .
O19 Ni3 O20 85.4(2) . .
O5 Ni3 O20 93.10(19) 1_656 .
N4 Ni3 O20 178.9(2) . .
N6 Ni3 O20 86.6(2) . .
O19 Ni3 O14 89.05(19) . .
O5 Ni3 O14 176.8(2) 1_656 .
N4 Ni3 O14 90.2(2) . .
N6 Ni3 O14 86.7(2) . .
O20 Ni3 O14 88.99(19) . .
O19 Ni3 H8W 85.3 . .
O5 Ni3 H8W 114.9 1_656 .
N4 Ni3 H8W 157.4 . .
N6 Ni3 H8W 85.7 . .
O20 Ni3 H8W 21.8 . .
O14 Ni3 H8W 67.2 . .
O7 N1 O8 121.5(11) . .
O7 N1 C11 118.1(9) . .
O8 N1 C11 120.4(9) . .
O15 N2 O16 129.6(11) . .
O15 N2 C26 115.0(9) . .
O16 N2 C26 115.3(10) . .
C35 N3 C31 114.8(6) . .
C35 N3 Ni2 120.8(5) . .
C31 N3 Ni2 122.5(5) . .
C36 N4 C40 114.6(6) . .
C36 N4 Ni3 128.7(5) . .
C40 N4 Ni3 116.5(4) . .
C44 N5 C43 115.2(6) . .
C44 N5 Ni1 120.8(5) . 2_676
C43 N5 Ni1 123.8(4) . 2_676
C46 N6 C50 119.3(7) . .
C46 N6 Ni3 124.7(5) . .
C50 N6 Ni3 116.1(5) . .
C54 N7 C53 117.7(7) . .
C54 N7 Ni1 123.3(5) . 2_666
C53 N7 Ni1 118.8(6) . 2_666
C1 O2 Ni2 121.3(4) . .
C1 O2 Ni1 141.1(4) . .
Ni2 O2 Ni1 94.98(18) . .
C5 O4 Ni1 128.4(4) . 2_676
C13 O5 Ni3 129.2(5) . 1_454
C16 O9 Ni2 124.7(4) . .
C20 O11 Ni2 129.0(4) . 2_665
C20 O12 Ni1 130.8(4) . 2_665
C28 O14 Ni3 129.7(4) . .
Ni2 O17 H1W 109.5 . .
Ni2 O17 H2W 83.3 . .
H1W O17 H2W 107.6 . .
Ni2 O18 Ni1 100.9(2) . .
Ni2 O18 H3W 86.4 . .
Ni1 O18 H3W 133.9 . .
Ni2 O18 H4W 119.5 . .
Ni1 O18 H4W 91.9 . .
H3W O18 H4W 123.9 . .
Ni3 O19 H5W 92.4 . .
Ni3 O19 H6W 132.9 . .
H5W O19 H6W 115.3 . .
Ni3 O20 H7W 109.8 . .
Ni3 O20 H8W 45.6 . .
H7W O20 H8W 153.7 . .
O1 C1 O2 121.8(6) . .
O1 C1 C2 117.5(7) . .
O2 C1 C2 120.6(6) . .
C8 C2 C3 119.0(6) . .
C8 C2 C1 121.4(6) . .
C3 C2 C1 119.2(6) . .
C4 C3 C2 120.5(7) . .
C4 C3 H3 119.7 . .
C2 C3 H3 119.7 . .
C6 C4 C3 118.7(6) . .
C6 C4 C5 121.1(6) . .
C3 C4 C5 120.2(7) . .
O3 C5 O4 125.8(6) . .
O3 C5 C4 115.4(7) . .
O4 C5 C4 118.7(6) . .
C7 C6 C4 121.3(7) . .
C7 C6 H6 119.3 . .
C4 C6 H6 119.3 . .
C6 C7 C8 121.2(7) . .
C6 C7 H7 119.4 . .
C8 C7 H7 119.4 . .
C2 C8 C7 119.2(6) . .
C2 C8 C9 121.7(6) . .
C7 C8 C9 119.1(7) . .
C15 C9 C10 117.2(7) . .
C15 C9 C8 121.5(7) . .
C10 C9 C8 121.3(7) . .
C9 C10 C11 118.8(7) . .
C9 C10 H10 120.6 . .
C11 C10 H10 120.6 . .
C12 C11 C10 124.2(9) . .
C12 C11 N1 120.0(7) . .
C10 C11 N1 115.8(7) . .
C11 C12 C14 116.2(7) . .
C11 C12 C13 125.9(9) . .
C14 C12 C13 117.8(8) . .
O6 C13 O5 124.8(7) . .
O6 C13 C12 117.3(8) . .
O5 C13 C12 117.8(7) . .
C12 C14 C15 122.1(7) . .
C12 C14 H14 119.0 . .
C15 C14 H14 119.0 . .
C14 C15 C9 121.4(8) . .
C14 C15 H15 119.3 . .
C9 C15 H15 119.3 . .
O9 C16 O10 126.0(7) . .
O9 C16 C17 115.7(7) . .
O10 C16 C17 118.2(6) . .
C18 C17 C23 118.1(6) . .
C18 C17 C16 120.5(6) . .
C23 C17 C16 121.1(5) . .
C17 C18 C19 123.8(6) . .
C17 C18 H18 118.1 . .
C19 C18 H18 118.1 . .
C21 C19 C18 118.1(6) . .
C21 C19 C20 120.2(6) . .
C18 C19 C20 121.7(6) . .
O12 C20 O11 127.0(6) . .
O12 C20 C19 116.7(5) . .
O11 C20 C19 116.3(5) . .
C19 C21 C22 120.7(6) . .
C19 C21 H21 119.6 . .
C22 C21 H21 119.6 . .
C21 C22 C23 120.7(6) . .
C21 C22 H22 119.6 . .
C23 C22 H22 119.6 . .
C22 C23 C17 118.5(6) . .
C22 C23 C24 120.8(6) . .
C17 C23 C24 120.8(6) . .
C25 C24 C30 118.7(6) . .
C25 C24 C23 120.9(6) . .
C30 C24 C23 120.3(7) . .
C26 C25 C24 119.5(7) . .
C26 C25 H25 120.3 . .
C24 C25 H25 120.3 . .
C25 C26 C27 124.1(8) . .
C25 C26 N2 112.8(7) . .
C27 C26 N2 123.1(6) . .
C29 C27 C26 115.7(6) . .
C29 C27 C28 118.9(7) . .
C26 C27 C28 125.3(7) . .
O13 C28 O14 126.1(7) . .
O13 C28 C27 117.0(7) . .
O14 C28 C27 116.6(7) . .
C30 C29 C27 120.6(7) . .
C30 C29 H29 119.7 . .
C27 C29 H29 119.7 . .
C29 C30 C24 121.3(8) . .
C29 C30 H30 119.3 . .
C24 C30 H30 119.3 . .
N3 C31 C32 124.8(8) . .
N3 C31 H31 117.6 . .
C32 C31 H31 117.6 . .
C33 C32 C31 121.6(7) . .
C33 C32 H32 119.2 . .
C31 C32 H32 119.2 . .
C32 C33 C34 115.1(7) . .
C32 C33 C33 124.6(7) . 2_776
C34 C33 C33 120.3(8) . 2_776
C33 C34 C35 121.6(7) . .
C33 C34 H34 119.2 . .
C35 C34 H34 119.2 . .
N3 C35 C34 121.9(7) . .
N3 C35 H35 119.1 . .
C34 C35 H35 119.1 . .
N4 C36 C37 125.8(7) . .
N4 C36 H36 117.1 . .
C37 C36 H36 117.1 . .
C38 C37 C36 118.5(7) . .
C38 C37 H37 120.7 . .
C36 C37 H37 120.7 . .
C37 C38 C39 117.0(7) . .
C37 C38 C41 122.7(6) . .
C39 C38 C41 120.3(6) . .
C40 C39 C38 119.0(7) . .
C40 C39 H39 120.5 . .
C38 C39 H39 120.5 . .
N4 C40 C39 124.9(7) . .
N4 C40 H40 117.5 . .
C39 C40 H40 117.5 . .
C42 C41 C45 116.5(7) . .
C42 C41 C38 124.1(7) . .
C45 C41 C38 119.3(6) . .
C41 C42 C43 120.3(7) . .
C41 C42 H42 119.9 . .
C43 C42 H42 119.9 . .
N5 C43 C42 124.5(7) . .
N5 C43 H43 117.8 . .
C42 C43 H43 117.8 . .
N5 C44 C45 124.5(7) . .
N5 C44 H44 117.7 . .
C45 C44 H44 117.7 . .
C44 C45 C41 118.8(6) . .
C44 C45 H45 120.6 . .
C41 C45 H45 120.6 . .
N6 C46 C47 123.6(8) . .
N6 C46 H46 118.2 . .
C47 C46 H46 118.2 . .
C46 C47 C48 119.6(8) . .
C46 C47 H47 120.2 . .
C48 C47 H47 120.2 . .
C49 C48 C47 114.9(7) . .
C49 C48 C51 121.3(7) . .
C47 C48 C51 123.8(8) . .
C50 C49 C48 120.9(7) . .
C50 C49 H49 119.5 . .
C48 C49 H49 119.5 . .
N6 C50 C49 121.7(8) . .
N6 C50 H50 119.1 . .
C49 C50 H50 119.1 . .
C52 C51 C55 116.9(8) . .
C52 C51 C48 122.1(7) . .
C55 C51 C48 120.8(8) . .
C51 C52 C53 121.9(8) . .
C51 C52 H52 119.0 . .
C53 C52 H52 119.0 . .
N7 C53 C52 120.2(9) . .
N7 C53 H53 119.9 . .
C52 C53 H53 119.9 . .
N7 C54 C55 124.5(7) . .
N7 C54 H54 117.8 . .
C55 C54 H54 117.8 . .
C51 C55 C54 118.7(9) . .
C51 C55 H55 120.6 . .
C54 C55 H55 120.6 . .

loop_
_geom_bond_atom_site_label_1
_geom_bond_atom_site_label_2
_geom_bond_distance
_geom_bond_site_symmetry_2
Ni1 O12 2.019(4) 2_665
Ni1 O4 2.061(4) 2_676
Ni1 O18 2.094(4) .
Ni1 N7 2.107(6) 2_666
Ni1 N5 2.111(5) 2_676
Ni1 O2 2.227(5) .
Ni2 O11 2.044(4) 2_665
Ni2 O9 2.056(4) .
Ni2 N3 2.076(5) .
Ni2 O17 2.080(5) .
Ni2 O18 2.087(5) .
Ni2 O2 2.147(4) .
Ni3 O19 2.046(5) .
Ni3 O5 2.058(5) 1_656
Ni3 N4 2.089(6) .
Ni3 N6 2.106(6) .
Ni3 O20 2.114(5) .
Ni3 O14 2.117(5) .
Ni3 H8W 1.6357 .
N1 O7 1.151(9) .
N1 O8 1.168(9) .
N1 C11 1.475(11) .
N2 O15 1.220(10) .
N2 O16 1.229(11) .
N2 C26 1.513(11) .
N3 C35 1.312(9) .
N3 C31 1.335(8) .
N4 C36 1.324(7) .
N4 C40 1.337(8) .
N5 C44 1.311(7) .
N5 C43 1.357(9) .
N5 Ni1 2.111(5) 2_676
N6 C46 1.277(10) .
N6 C50 1.337(8) .
N7 C54 1.312(10) .
N7 C53 1.353(9) .
N7 Ni1 2.108(6) 2_666
O1 C1 1.225(8) .
O2 C1 1.299(8) .
O3 C5 1.242(8) .
O4 C5 1.256(8) .
O4 Ni1 2.062(4) 2_676
O5 C13 1.269(10) .
O5 Ni3 2.058(5) 1_454
O6 C13 1.223(9) .
O9 C16 1.257(8) .
O10 C16 1.263(9) .
O11 C20 1.255(7) .
O11 Ni2 2.044(4) 2_665
O12 C20 1.242(7) .
O12 Ni1 2.019(4) 2_665
O13 C28 1.236(8) .
O14 C28 1.262(9) .
O17 H1W 0.8200 .
O17 H2W 0.8499 .
O18 H3W 0.8501 .
O18 H4W 0.8501 .
O19 H5W 0.8501 .
O19 H6W 0.8501 .
O20 H7W 0.8200 .
O20 H8W 0.8499 .
C1 C2 1.468(9) .
C2 C8 1.391(10) .
C2 C3 1.412(9) .
C3 C4 1.402(9) .
C3 H3 0.9300 .
C4 C6 1.381(10) .
C4 C5 1.520(9) .
C6 C7 1.358(9) .
C6 H6 0.9300 .
C7 C8 1.399(9) .
C7 H7 0.9300 .
C8 C9 1.483(9) .
C9 C15 1.387(9) .
C9 C10 1.395(11) .
C10 C11 1.403(10) .
C10 H10 0.9300 .
C11 C12 1.353(10) .
C12 C14 1.370(11) .
C12 C13 1.496(10) .
C14 C15 1.387(10) .
C14 H14 0.9300 .
C15 H15 0.9300 .
C16 C17 1.507(9) .
C17 C18 1.361(8) .
C17 C23 1.419(9) .
C18 C19 1.375(8) .
C18 H18 0.9300 .
C19 C21 1.367(9) .
C19 C20 1.509(8) .
C21 C22 1.389(9) .
C21 H21 0.9300 .
C22 C23 1.391(9) .
C22 H22 0.9300 .
C23 C24 1.496(8) .
C24 C25 1.373(10) .
C24 C30 1.393(10) .
C25 C26 1.355(9) .
C25 H25 0.9300 .
C26 C27 1.404(10) .
C27 C29 1.395(10) .
C27 C28 1.521(9) .
C29 C30 1.383(9) .
C29 H29 0.9300 .
C30 H30 0.9300 .
C31 C32 1.351(9) .
C31 H31 0.9300 .
C32 C33 1.329(9) .
C32 H32 0.9300 .
C33 C34 1.361(9) .
C33 C33 1.485(12) 2_776
C34 C35 1.404(10) .
C34 H34 0.9300 .
C35 H35 0.9300 .
C36 C37 1.379(9) .
C36 H36 0.9300 .
C37 C38 1.380(9) .
C37 H37 0.9300 .
C38 C39 1.398(9) .
C38 C41 1.486(9) .
C39 C40 1.368(10) .
C39 H39 0.9300 .
C40 H40 0.9300 .
C41 C42 1.365(9) .
C41 C45 1.406(9) .
C42 C43 1.369(10) .
C42 H42 0.9300 .
C43 H43 0.9300 .
C44 C45 1.401(10) .
C44 H44 0.9300 .
C45 H45 0.9300 .
C46 C47 1.392(11) .
C46 H46 0.9300 .
C47 C48 1.409(9) .
C47 H47 0.9300 .
C48 C49 1.399(10) .
C48 C51 1.469(10) .
C49 C50 1.375(10) .
C49 H49 0.9300 .
C50 H50 0.9300 .
C51 C52 1.359(12) .
C51 C55 1.386(10) .
C52 C53 1.398(12) .
C52 H52 0.9300 .
C53 H53 0.9300 .
C54 C55 1.386(10) .
C54 H54 0.9300 .
C55 H55 0.9300 .

loop_
_geom_hbond_atom_site_label_D
_geom_hbond_atom_site_label_H
_geom_hbond_atom_site_label_A
_geom_hbond_distance_DH
_geom_hbond_distance_HA
_geom_hbond_distance_DA
_geom_hbond_angle_DHA
_geom_hbond_site_symmetry_A
C54 H54 O4 0.93 2.54 3.137(9) 122.0 1_545
C53 H53 O12 0.93 2.30 2.898(11) 121.4 1_556
C50 H50 O14 0.93 2.45 2.923(10) 111.3 .
C44 H44 O4 0.93 2.31 2.932(9) 123.9 .
C43 H43 O12 0.93 2.47 2.989(9) 115.5 1_566
C40 H40 O15 0.93 2.21 3.025(10) 146.2 .
C40 H40 O14 0.93 2.52 3.017(9) 114.0 .
C35 H35 O9 0.93 2.33 2.932(8) 122.2 .
C32 H32 O13 0.93 2.35 3.205(10) 152.1 2_776
C31 H31 O2 0.93 2.53 3.132(9) 122.4 .
C31 H31 O1 0.93 2.53 3.190(11) 127.7 .
O20 H7W O6 0.82 1.93 2.641(8) 144.7 1_656
O19 H6W O1 0.85 1.92 2.765(6) 179.7 2_776
O19 H5W O14 0.85 2.42 2.920(6) 118.5 .
O19 H5W O13 0.85 1.79 2.639(7) 179.6 .
O18 H4W O4 0.85 2.42 2.910(6) 117.6 2_676
O18 H4W O3 0.85 1.65 2.497(6) 179.3 2_676
O18 H3W O10 0.85 1.80 2.654(6) 179.7 .
O18 H3W O9 0.85 2.48 2.982(6) 119.0 .
O17 H2W O2 0.85 2.65 3.214(6) 124.5 .
O17 H2W O1 0.85 1.79 2.635(6) 179.8 .
C54 H54 O4 0.93 2.54 3.137(9) 122.0 1_545
C53 H53 O12 0.93 2.30 2.898(11) 121.4 1_556
C50 H50 O14 0.93 2.45 2.923(10) 111.3 .
C44 H44 O4 0.93 2.31 2.932(9) 123.9 .
C43 H43 O12 0.93 2.47 2.989(9) 115.5 1_566
C40 H40 O15 0.93 2.21 3.025(10) 146.2 .
C40 H40 O14 0.93 2.52 3.017(9) 114.0 .
C35 H35 O9 0.93 2.33 2.932(8) 122.2 .
C32 H32 O13 0.93 2.35 3.205(10) 152.1 2_776
C31 H31 O2 0.93 2.53 3.132(9) 122.4 .
C31 H31 O1 0.93 2.53 3.190(11) 127.7 .
O20 H7W O6 0.82 1.93 2.641(8) 144.7 1_656
O19 H6W O1 0.85 1.92 2.765(6) 179.7 2_776
O19 H5W O14 0.85 2.42 2.920(6) 118.5 .
O19 H5W O13 0.85 1.79 2.639(7) 179.6 .
O18 H4W O4 0.85 2.42 2.910(6) 117.6 2_676
O18 H4W O3 0.85 1.65 2.497(6) 179.3 2_676
O18 H3W O10 0.85 1.80 2.654(6) 179.7 .
O18 H3W O9 0.85 2.48 2.982(6) 119.0 .
O17 H2W O2 0.85 2.65 3.214(6) 124.5 .
O17 H2W O1 0.85 1.79 2.635(6) 179.8 .
C54 H54 O4 0.93 2.54 3.137(9) 122.0 1_545
C53 H53 O12 0.93 2.30 2.898(11) 121.4 1_556
C50 H50 O14 0.93 2.45 2.923(10) 111.3 .
C44 H44 O4 0.93 2.31 2.932(9) 123.9 .
C43 H43 O12 0.93 2.47 2.989(9) 115.5 1_566
C40 H40 O15 0.93 2.21 3.025(10) 146.2 .
C40 H40 O14 0.93 2.52 3.017(9) 114.0 .
C35 H35 O9 0.93 2.33 2.932(8) 122.2 .
C32 H32 O13 0.93 2.35 3.205(10) 152.1 2_776
C31 H31 O2 0.93 2.53 3.132(9) 122.4 .
C31 H31 O1 0.93 2.53 3.190(11) 127.7 .
O20 H7W O6 0.82 1.93 2.641(8) 144.7 1_656
O19 H6W O1 0.85 1.92 2.765(6) 179.7 2_776
O19 H5W O14 0.85 2.42 2.920(6) 118.5 .
O19 H5W O13 0.85 1.79 2.639(7) 179.6 .
O18 H4W O4 0.85 2.42 2.910(6) 117.6 2_676
O18 H4W O3 0.85 1.65 2.497(6) 179.3 2_676
O18 H3W O10 0.85 1.80 2.654(6) 179.7 .
O18 H3W O9 0.85 2.48 2.982(6) 119.0 .
O17 H2W O2 0.85 2.65 3.214(6) 124.5 .
O17 H2W O1 0.85 1.79 2.635(6) 179.8 .
O17 H2W O1 0.85 1.79 2.635(6) 179.8 .
O17 H2W O2 0.85 2.65 3.214(6) 124.5 .
O18 H3W O9 0.85 2.48 2.982(6) 119.0 .
O18 H3W O10 0.85 1.80 2.654(6) 179.7 .
O18 H4W O3 0.85 1.65 2.497(6) 179.3 2_676
O18 H4W O4 0.85 2.42 2.910(6) 117.6 2_676
O19 H5W O13 0.85 1.79 2.639(7) 179.6 .
O19 H5W O14 0.85 2.42 2.920(6) 118.5 .
O19 H6W O1 0.85 1.92 2.765(6) 179.7 2_776
O20 H7W O6 0.82 1.93 2.641(8) 144.7 1_656
C31 H31 O1 0.93 2.53 3.190(11) 127.7 .
C31 H31 O2 0.93 2.53 3.132(9) 122.4 .
C32 H32 O13 0.93 2.35 3.205(10) 152.1 2_776
C35 H35 O9 0.93 2.33 2.932(8) 122.2 .
C40 H40 O14 0.93 2.52 3.017(9) 114.0 .
C40 H40 O15 0.93 2.21 3.025(10) 146.2 .
C43 H43 O12 0.93 2.47 2.989(9) 115.5 1_566
C44 H44 O4 0.93 2.31 2.932(9) 123.9 .
C50 H50 O14 0.93 2.45 2.923(10) 111.3 .
C53 H53 O12 0.93 2.30 2.898(11) 121.4 1_556
C54 H54 O4 0.93 2.54 3.137(9) 122.0 1_545
O17 H2W O1 0.85 1.79 2.635(6) 179.8 .
O17 H2W O2 0.85 2.65 3.214(6) 124.5 .
O18 H3W O9 0.85 2.48 2.982(6) 119.0 .
O18 H3W O10 0.85 1.80 2.654(6) 179.7 .
O18 H4W O3 0.85 1.65 2.497(6) 179.3 2_676
O18 H4W O4 0.85 2.42 2.910(6) 117.6 2_676
O19 H5W O13 0.85 1.79 2.639(7) 179.6 .
O19 H5W O14 0.85 2.42 2.920(6) 118.5 .
O19 H6W O1 0.85 1.92 2.765(6) 179.7 2_776
O20 H7W O6 0.82 1.93 2.641(8) 144.7 1_656
C31 H31 O1 0.93 2.53 3.190(11) 127.7 .
C31 H31 O2 0.93 2.53 3.132(9) 122.4 .
C32 H32 O13 0.93 2.35 3.205(10) 152.1 2_776
C35 H35 O9 0.93 2.33 2.932(8) 122.2 .
C40 H40 O14 0.93 2.52 3.017(9) 114.0 .
C40 H40 O15 0.93 2.21 3.025(10) 146.2 .
C43 H43 O12 0.93 2.47 2.989(9) 115.5 1_566
C44 H44 O4 0.93 2.31 2.932(9) 123.9 .
C50 H50 O14 0.93 2.45 2.923(10) 111.3 .
C53 H53 O12 0.93 2.30 2.898(11) 121.4 1_556
C54 H54 O4 0.93 2.54 3.137(9) 122.0 1_545

loop_
_geom_torsion_atom_site_label_1
_geom_torsion_atom_site_label_2
_geom_torsion_atom_site_label_3
_geom_torsion_atom_site_label_4
_geom_torsion
_geom_torsion_site_symmetry_1
_geom_torsion_site_symmetry_4
Ni2 O2 C1 O1 -3.5(9) . .
Ni1 O2 C1 O1 -160.0(5) . .
Ni2 O2 C1 C2 179.8(4) . .
Ni1 O2 C1 C2 23.3(10) . .
O1 C1 C2 C8 62.2(9) . .
O2 C1 C2 C8 -120.9(8) . .
O1 C1 C2 C3 -110.5(8) . .
O2 C1 C2 C3 66.4(8) . .
C8 C2 C3 C4 -2.6(10) . .
C1 C2 C3 C4 170.2(6) . .
C2 C3 C4 C6 2.4(11) . .
C2 C3 C4 C5 179.2(6) . .
Ni1 O4 C5 O3 -8.5(12) 2_676 .
Ni1 O4 C5 C4 167.5(4) 2_676 .
C6 C4 C5 O3 8.2(11) . .
C3 C4 C5 O3 -168.5(7) . .
C6 C4 C5 O4 -168.2(7) . .
C3 C4 C5 O4 15.1(10) . .
C3 C4 C6 C7 -0.1(12) . .
C5 C4 C6 C7 -176.9(7) . .
C4 C6 C7 C8 -1.8(12) . .
C3 C2 C8 C7 0.7(11) . .
C1 C2 C8 C7 -172.0(6) . .
C3 C2 C8 C9 179.7(6) . .
C1 C2 C8 C9 6.9(11) . .
C6 C7 C8 C2 1.5(11) . .
C6 C7 C8 C9 -177.5(7) . .
C2 C8 C9 C15 42.1(11) . .
C7 C8 C9 C15 -139.0(8) . .
C2 C8 C9 C10 -136.4(8) . .
C7 C8 C9 C10 42.5(10) . .
C15 C9 C10 C11 -0.1(11) . .
C8 C9 C10 C11 178.5(7) . .
C9 C10 C11 C12 1.8(13) . .
C9 C10 C11 N1 -178.7(7) . .
O7 N1 C11 C12 137.8(11) . .
O8 N1 C11 C12 -44.0(12) . .
O7 N1 C11 C10 -41.7(13) . .
O8 N1 C11 C10 136.5(9) . .
C10 C11 C12 C14 -3.2(13) . .
N1 C11 C12 C14 177.2(8) . .
C10 C11 C12 C13 172.8(8) . .
N1 C11 C12 C13 -6.8(13) . .
Ni3 O5 C13 O6 2.8(16) 1_454 .
Ni3 O5 C13 C12 -174.1(5) 1_454 .
C11 C12 C13 O6 140.1(10) . .
C14 C12 C13 O6 -43.9(14) . .
C11 C12 C13 O5 -42.7(14) . .
C14 C12 C13 O5 133.2(9) . .
C11 C12 C14 C15 3.1(13) . .
C13 C12 C14 C15 -173.2(7) . .
C12 C14 C15 C9 -1.7(13) . .
C10 C9 C15 C14 0.0(11) . .
C8 C9 C15 C14 -178.5(7) . .
Ni2 O9 C16 O10 -20.0(11) . .
Ni2 O9 C16 C17 157.0(5) . .
O9 C16 C17 C18 -113.5(8) . .
O10 C16 C17 C18 63.7(11) . .
O9 C16 C17 C23 59.8(10) . .
O10 C16 C17 C23 -123.0(8) . .
C23 C17 C18 C19 -3.9(12) . .
C16 C17 C18 C19 169.6(7) . .
C17 C18 C19 C21 3.0(12) . .
C17 C18 C19 C20 -176.3(7) . .
Ni1 O12 C20 O11 14.6(11) 2_665 .
Ni1 O12 C20 C19 -166.0(4) 2_665 .
Ni2 O11 C20 O12 0.2(11) 2_665 .
Ni2 O11 C20 C19 -179.2(4) 2_665 .
C21 C19 C20 O12 -16.3(10) . .
C18 C19 C20 O12 163.0(7) . .
C21 C19 C20 O11 163.1(7) . .
C18 C19 C20 O11 -17.6(10) . .
C18 C19 C21 C22 -0.3(12) . .
C20 C19 C21 C22 179.1(7) . .
C19 C21 C22 C23 -1.4(13) . .
C21 C22 C23 C17 0.5(12) . .
C21 C22 C23 C24 179.1(8) . .
C18 C17 C23 C22 2.0(12) . .
C16 C17 C23 C22 -171.4(7) . .
C18 C17 C23 C24 -176.6(7) . .
C16 C17 C23 C24 10.0(12) . .
C22 C23 C24 C25 -128.3(9) . .
C17 C23 C24 C25 50.2(11) . .
C22 C23 C24 C30 49.3(11) . .
C17 C23 C24 C30 -132.2(8) . .
C30 C24 C25 C26 0.2(12) . .
C23 C24 C25 C26 177.8(7) . .
C24 C25 C26 C27 -0.8(13) . .
C24 C25 C26 N2 177.5(8) . .
O15 N2 C26 C25 -102.9(9) . .
O16 N2 C26 C25 73.8(11) . .
O15 N2 C26 C27 75.4(11) . .
O16 N2 C26 C27 -107.9(10) . .
C25 C26 C27 C29 0.2(12) . .
N2 C26 C27 C29 -177.8(8) . .
C25 C26 C27 C28 -177.2(7) . .
N2 C26 C27 C28 4.7(13) . .
Ni3 O14 C28 O13 12.0(11) . .
Ni3 O14 C28 C27 -174.5(4) . .
C29 C27 C28 O13 15.5(10) . .
C26 C27 C28 O13 -167.1(7) . .
C29 C27 C28 O14 -158.6(7) . .
C26 C27 C28 O14 18.8(11) . .
C26 C27 C29 C30 0.9(11) . .
C28 C27 C29 C30 178.6(6) . .
C27 C29 C30 C24 -1.6(11) . .
C25 C24 C30 C29 1.0(11) . .
C23 C24 C30 C29 -176.6(7) . .
C35 N3 C31 C32 -3.9(16) . .
Ni2 N3 C31 C32 -168.4(9) . .
N3 C31 C32 C33 1.7(18) . .
C31 C32 C33 C34 0.1(16) . .
C31 C32 C33 C33 -179.6(11) . 2_776
C32 C33 C34 C35 0.6(16) . .
C33 C33 C34 C35 -179.7(11) 2_776 .
C31 N3 C35 C34 4.4(15) . .
Ni2 N3 C35 C34 169.2(8) . .
C33 C34 C35 N3 -3.1(18) . .
C40 N4 C36 C37 2.2(12) . .
Ni3 N4 C36 C37 176.7(6) . .
N4 C36 C37 C38 -0.5(13) . .
C36 C37 C38 C39 -0.4(12) . .
C36 C37 C38 C41 -180.0(7) . .
C37 C38 C39 C40 -0.4(13) . .
C41 C38 C39 C40 179.2(8) . .
C36 N4 C40 C39 -3.1(14) . .
Ni3 N4 C40 C39 -178.4(8) . .
C38 C39 C40 N4 2.4(15) . .
C37 C38 C41 C42 -31.8(13) . .
C39 C38 C41 C42 148.6(9) . .
C37 C38 C41 C45 152.2(8) . .
C39 C38 C41 C45 -27.4(12) . .
C45 C41 C42 C43 4.7(13) . .
C38 C41 C42 C43 -171.4(8) . .
C44 N5 C43 C42 -3.4(13) . .
Ni1 N5 C43 C42 172.1(7) 2_676 .
C41 C42 C43 N5 -1.2(15) . .
C43 N5 C44 C45 4.4(12) . .
Ni1 N5 C44 C45 -171.2(6) 2_676 .
N5 C44 C45 C41 -0.9(13) . .
C42 C41 C45 C44 -3.8(12) . .
C38 C41 C45 C44 172.5(7) . .
C50 N6 C46 C47 0.9(17) . .
Ni3 N6 C46 C47 179.2(9) . .
N6 C46 C47 C48 -1.7(19) . .
C46 C47 C48 C49 2.2(15) . .
C46 C47 C48 C51 178.7(10) . .
C47 C48 C49 C50 -2.1(13) . .
C51 C48 C49 C50 -178.7(8) . .
C46 N6 C50 C49 -0.7(13) . .
Ni3 N6 C50 C49 -179.1(6) . .
C48 C49 C50 N6 1.4(13) . .
C49 C48 C51 C52 144.1(9) . .
C47 C48 C51 C52 -32.2(14) . .
C49 C48 C51 C55 -30.1(13) . .
C47 C48 C51 C55 153.6(9) . .
C55 C51 C52 C53 0.2(14) . .
C48 C51 C52 C53 -174.1(8) . .
C54 N7 C53 C52 -2.0(13) . .
Ni1 N7 C53 C52 173.0(7) 2_666 .
C51 C52 C53 N7 1.6(15) . .
C53 N7 C54 C55 0.5(13) . .
Ni1 N7 C54 C55 -174.2(6) 2_666 .
C52 C51 C55 C54 -1.6(12) . .
C48 C51 C55 C54 172.8(8) . .
N7 C54 C55 C51 1.3(13) . .

loop_
_platon_squeeze_void_nr
_platon_squeeze_void_average_x
_platon_squeeze_void_average_y
_platon_squeeze_void_average_z
_platon_squeeze_void_volume
_platon_squeeze_void_count_electrons
_platon_squeeze_void_content
1 -0.013 -0.014 -0.013 967 218 ' '
